data_2210130
loop_
_publ_author_name
'W. G. Piyal Ariyananda'
'Richard E. Norman'

_publ_section_title
<i>trans</i>-Dibromobis(<i>N</i>,<i>N</i>'-dimethylethane-1,2-diamine-\k^2^<i>N</i>,<i>N</i>')nickel(II)
_journal_coeditor_code BV2025
_journal_issue 9
_journal_name_full 'Acta Crystallographica Section E'
_journal_page_first m2336
_journal_page_last m2338
_journal_paper_doi 10.1107/S1600536806033769
_journal_volume 62
_journal_year 2006
_chemical_formula_iupac '[Ni Br2 (C4 H12 N2)2]'
_chemical_formula_moiety 'C8 H24 Br2 N4 Ni'
_chemical_formula_sum 'C8 H24 Br2 N4 Ni'
_chemical_formula_weight 394.81
_chemical_name_systematic
;
trans-Dibromobis(N,N'-dimethylethane-1,2-diamine-\k^2^N,N')nickel(II)
;
_space_group_IT_number 14
_symmetry_cell_setting monoclinic
_symmetry_space_group_name_Hall '-P 2ybc'
_symmetry_space_group_name_H-M 'P 1 21/c 1'
_cell_angle_alpha 90
_cell_angle_beta 101.206(5)
_cell_angle_gamma 90
_cell_formula_units_Z 2
_cell_length_a 7.8731(5)
_cell_length_b 8.6501(4)
_cell_length_c 10.6902(7)
_cell_measurement_reflns_used 25
_cell_measurement_temperature 295
_cell_measurement_theta_max 46.8
_cell_measurement_theta_min 23.5
_cell_volume 714.16(7)
_computing_cell_refinement 'CAD-4 EXPRESS'
_computing_data_collection 'CAD-4 EXPRESS (Enraf--Nonius, 1994)'
_computing_data_reduction 'maXus (Mackay et al., 1999)'
_computing_publication_material 'TEXSAN for Windows'
_computing_structure_refinement 'TEXSAN for Window (Molecular Structure Corporation, 1999)'
_computing_structure_solution 'SIR92 (Altomare et al., 1993)'
_diffrn_ambient_temperature 295
_diffrn_measured_fraction_theta_full 0.9707
_diffrn_measured_fraction_theta_max 0.9707
_diffrn_measurement_device 'Enraf--Nonius CAD-4'
_diffrn_measurement_method \w-2\q
_diffrn_radiation_monochromator graphite
_diffrn_radiation_source 'fine-focus sealed tube'
_diffrn_radiation_type 'Cu K\a'
_diffrn_radiation_wavelength 1.5418
_diffrn_reflns_av_R_equivalents 0.0698
_diffrn_reflns_av_sigmaI/netI 0.047
_diffrn_reflns_limit_h_max 9
_diffrn_reflns_limit_h_min -9
_diffrn_reflns_limit_k_max 10
_diffrn_reflns_limit_k_min -10
_diffrn_reflns_limit_l_max 13
_diffrn_reflns_limit_l_min -13
_diffrn_reflns_number 4858
_diffrn_reflns_reduction_process 'Lp corrections applied'
_diffrn_reflns_theta_full 75.12
_diffrn_reflns_theta_max 75.12
_diffrn_reflns_theta_min 5.7
_diffrn_standards_decay_% 1.5
_diffrn_standards_interval_time 120
_diffrn_standards_number 3
_exptl_absorpt_coefficient_mu 8.345
_exptl_absorpt_correction_T_max 0.434
_exptl_absorpt_correction_T_min 0.269
_exptl_absorpt_correction_type psi-scan
_exptl_absorpt_process_details '(North et al, 1968)'
_exptl_crystal_colour blue
_exptl_crystal_density_diffrn 1.836
_exptl_crystal_density_meas ?
_exptl_crystal_description fragment
_exptl_crystal_F_000 396.00
_exptl_crystal_size_max 0.22
_exptl_crystal_size_mid 0.15
_exptl_crystal_size_min 0.10
_refine_diff_density_max 0.884
_refine_diff_density_min -1.024
_refine_ls_extinction_method none
_refine_ls_goodness_of_fit_all 1.025
_refine_ls_goodness_of_fit_ref 1.020
_refine_ls_hydrogen_treatment constr
_refine_ls_matrix_type full
_refine_ls_number_constraints 5
_refine_ls_number_parameters 71
_refine_ls_number_reflns 1277
_refine_ls_number_restraints 0
_refine_ls_R_factor_all 0.0740
_refine_ls_R_factor_gt 0.0722
_refine_ls_shift/su_max 0.00075
_refine_ls_shift/su_mean 0.00
_refine_ls_structure_factor_coef Fsqd
_refine_ls_weighting_details 'w = 1/[\s^2^(Fo) + 0.0036|Fo|^2^]'
_refine_ls_weighting_scheme sigma
_refine_ls_wR_factor_all 0.1560
_refine_ls_wR_factor_ref 0.1471
_reflns_number_gt 1277
_reflns_number_total 1427
_reflns_threshold_expression I>3.00\s(I)
_cod_data_source_file bv2025.cif
_cod_data_source_block I
_cod_original_sg_symbol_H-M 'P 21/c'
_cod_database_code 2210130
_cod_database_fobs_code 2210130

loop_
_symmetry_equiv_pos_as_xyz
'   +x,   +y,   +z'
'   -x,1/2+y,1/2-z'
'   -x,   -y,   -z'
'   +x,1/2-y,1/2+z'

loop_
_atom_site_type_symbol
_atom_site_label
_atom_site_fract_x
_atom_site_fract_y
_atom_site_fract_z
_atom_site_U_iso_or_equiv
_atom_site_adp_type
_atom_site_calc_flag
_atom_site_occupancy
_atom_site_disorder_assembly
_atom_site_disorder_group
Br Br1 0.36287(5) 0.50734(4) 0.70969(3) 0.0408(2) Uani d 1 . .
Ni Ni1 0.5000 0.5000 0.5000 0.0266(3) Uani d 1 . .
N N1 0.3228(3) 0.3254(3) 0.4203(2) 0.0324(5) Uani d 1 . .
N N2 0.3140(3) 0.6530(3) 0.3946(2) 0.0360(5) Uani d 1 . .
C C1 0.1594(3) 0.4077(4) 0.3705(3) 0.0495(7) Uani d 1 . .
C C2 0.1953(4) 0.5531(5) 0.3046(3) 0.0535(9) Uani d 1 . .
C C3 0.2898(4) 0.1928(4) 0.4967(3) 0.0458(7) Uani d 1 . .
C C4 0.2235(4) 0.7613(4) 0.4638(3) 0.0500(8) Uani d 1 . .
H H1 0.3747 0.7143 0.3440 0.043 Uiso c 1 . .
H H2 0.3630 0.2853 0.3486 0.039 Uiso c 1 . .
H H3 0.1639 0.8356 0.4061 0.060 Uiso c 1 . .
H H4 0.3050 0.8121 0.5277 0.060 Uiso c 1 . .
H H5 0.1428 0.7064 0.5025 0.060 Uiso c 1 . .
H H6 0.0899 0.6066 0.2751 0.064 Uiso c 1 . .
H H7 0.2475 0.5280 0.2342 0.064 Uiso c 1 . .
H H8 0.1039 0.4328 0.4393 0.059 Uiso c 1 . .
H H9 0.0858 0.3430 0.3117 0.059 Uiso c 1 . .
H H10 0.1931 0.2146 0.5352 0.010 Uiso c 0.19(3) A 1
H H11 0.3886 0.1735 0.5612 0.010 Uiso c 0.19 A 1
H H12 0.2652 0.1045 0.4436 0.010 Uiso c 0.19 A 1
H H13 0.2626 0.2284 0.5747 0.045 Uiso c 0.81 A 2
H H14 0.1947 0.1352 0.4512 0.045 Uiso c 0.81 A 2
H H15 0.3895 0.1291 0.5141 0.045 Uiso c 0.81 A 2

loop_
_atom_site_aniso_label
_atom_site_aniso_U_11
_atom_site_aniso_U_22
_atom_site_aniso_U_33
_atom_site_aniso_U_12
_atom_site_aniso_U_13
_atom_site_aniso_U_23
Br1 0.0526(4) 0.0413(4) 0.0344(4) -0.00196(8) 0.0233(2) -0.00341(8)
Ni1 0.0274(5) 0.0264(6) 0.0278(5) -0.00110(10) 0.0102(3) -0.0003(2)
N1 0.0376(10) 0.0302(11) 0.0311(10) -0.0052(8) 0.0106(8) -0.0036(9)
N2 0.0363(10) 0.0317(12) 0.0413(11) 0.0013(8) 0.0110(8) 0.0087(9)
C1 0.0375(12) 0.046(2) 0.062(2) -0.0069(10) 0.0004(10) -0.0010(10)
C2 0.0490(10) 0.052(2) 0.053(2) 0.002(2) -0.0051(11) 0.006(2)
C3 0.058(2) 0.0320(10) 0.0500(10) -0.0109(12) 0.0185(11) -0.0031(13)
C4 0.053(2) 0.042(2) 0.061(2) 0.0128(11) 0.0276(13) 0.0090(10)

loop_
_atom_type_symbol
_atom_type_scat_dispersion_real
_atom_type_scat_dispersion_imag
_atom_type_scat_source
C 0.017 0.009
;International Tables for Crystallography
(1992, Vol. C, Table 6.1.1.2)
;
Ni -2.956 0.509
;International Tables for Crystallography
(1992, Vol. C, Tables 4.2.6.8 and 6.1.1.1)
;
Br -0.767 1.283
;International Tables for Crystallography
(1992, Vol. C, Tables 4.2.6.8 and 6.1.1.1)
;
H 0.000 0.000
;International Tables for Crystallography
(1992, Vol. C, Table 6.1.1.2)
;
N 0.029 0.018
;International Tables for Crystallography
(1992, Vol. C, Table 6.1.1.2)
;

loop_
_geom_angle_atom_site_label_1
_geom_angle_atom_site_label_2
_geom_angle_atom_site_label_3
_geom_angle_site_symmetry_1
_geom_angle_site_symmetry_3
_geom_angle
_geom_angle_publ_flag
Br1 Ni1 Br1 . 3_666 180.00 n
Br1 Ni1 N1 . . 90.72(6) y
Br1 Ni1 N1 . 3_666 89.28(6) y
Br1 Ni1 N2 . . 94.65(7) y
Br1 Ni1 N2 . 3_666 85.35(7) y
Br1 Ni1 N1 3_666 . 89.28(6) y
Br1 Ni1 N1 3_666 3_666 90.72(6) y
Br1 Ni1 N2 3_666 . 85.35(7) y
Br1 Ni1 N2 3_666 3_666 94.65(7) y
N1 Ni1 N1 . 3_666 180.00 n
N1 Ni1 N2 . . 84.20(10) y
N1 Ni1 N2 . 3_666 95.80(10) y
N1 Ni1 N2 3_666 . 95.80(10) y
N1 Ni1 N2 3_666 3_666 84.20(10) y
N2 Ni1 N2 . 3_666 180.00 n
Ni1 N1 C1 . . 105.1(2) n
Ni1 N1 C3 . . 120.6(2) n
C1 N1 C3 . . 110.1(2) n
Ni1 N2 C2 . . 105.3(2) n
Ni1 N2 C4 . . 118.9(2) n
C2 N2 C4 . . 113.2(2) n
N1 C1 C2 . . 110.1(2) n
N2 C2 C1 . . 109.7(3) n
Ni1 N1 H2 . . 106.76 n
C1 N1 H2 . . 106.77 n
C3 N1 H2 . . 106.76 n
Ni1 N2 H1 . . 106.19 n
C2 N2 H1 . . 106.19 n
C4 N2 H1 . . 106.20 n
N1 C1 H8 . . 109.31 n
N1 C1 H9 . . 109.31 n
C2 C1 H8 . . 109.32 n
C2 C1 H9 . . 109.31 n
H8 C1 H9 . . 109.46 n
N2 C2 H6 . . 109.41 n
N2 C2 H7 . . 109.41 n
C1 C2 H6 . . 109.41 n
C1 C2 H7 . . 109.42 n
H6 C2 H7 . . 109.46 n
N1 C3 H10 . . 109.3 n
N1 C3 H11 . . 109.6 n
N1 C3 H12 . . 109.6 n
N1 C3 H13 . . 109.3 n
N1 C3 H14 . . 109.4 n
N1 C3 H15 . . 109.6 n
H10 C3 H11 . . 109.4 n
H10 C3 H12 . . 109.3 n
H11 C3 H12 . . 109.7 n
H13 C3 H14 . . 109.2 n
H13 C3 H15 . . 109.6 n
H14 C3 H15 . . 109.6 n
N2 C4 H3 . . 109.48 n
N2 C4 H4 . . 109.47 n
N2 C4 H5 . . 109.47 n
H3 C4 H4 . . 109.47 n
H3 C4 H5 . . 109.48 n
H4 C4 H5 . . 109.47 n

loop_
_geom_bond_atom_site_label_1
_geom_bond_atom_site_label_2
_geom_bond_site_symmetry_2
_geom_bond_distance
_geom_bond_publ_flag
Ni1 Br1 . 2.6712(4) y
Ni1 Br1 3_666 2.6712(4) y
Ni1 N1 . 2.119(2) y
Ni1 N1 3_666 2.119(2) y
Ni1 N2 . 2.127(2) y
Ni1 N2 3_666 2.127(2) y
N1 C1 . 1.477(3) n
N1 C3 . 1.460(4) n
N2 C2 . 1.482(4) n
N2 C4 . 1.462(4) n
C1 C2 . 1.495(5) n
N1 H2 . 0.950 n
N2 H1 . 0.950 n
C1 H8 . 0.950 n
C1 H9 . 0.950 n
C2 H6 . 0.950 n
C2 H7 . 0.950 n
C3 H10 . 0.952 n
C3 H11 . 0.948 n
C3 H12 . 0.949 n
C3 H13 . 0.951 n
C3 H14 . 0.951 n
C3 H15 . 0.947 n
C4 H3 . 0.950 n
C4 H4 . 0.950 n
C4 H5 . 0.950 n

loop_
_geom_contact_atom_site_label_1
_geom_contact_atom_site_label_2
_geom_contact_distance
_geom_contact_site_symmetry_2
_geom_contact_publ_flag
Br1 N2 3.603(2) 4_565 n
Br1 C3 3.665(3) 4_555 n
Br1 N1 3.705(2) 4_555 n
Br1 C4 3.708(3) 4_565 n
C3 C4 3.776(5) 1_545 n

loop_
_geom_hbond_atom_site_label_D
_geom_hbond_atom_site_label_H
_geom_hbond_atom_site_label_A
_geom_hbond_site_symmetry_A
_geom_hbond_distance_DH
_geom_hbond_distance_HA
_geom_hbond_distance_DA
_geom_hbond_angle_DHA
N2 H1 Br1 4_564 0.95 2.795 3.603(2) 143
N1 H2 Br1 4_554 0.95 2.934 3.705(2) 139

loop_
_geom_torsion_atom_site_label_1
_geom_torsion_atom_site_label_2
_geom_torsion_atom_site_label_3
_geom_torsion_atom_site_label_4
_geom_torsion_site_symmetry_2
_geom_torsion_site_symmetry_3
_geom_torsion_site_symmetry_4
_geom_torsion
_geom_torsion_publ_flag
Br1 Ni1 N1 C1 . . . 79.4(2) n
Br1 Ni1 N1 C3 . . . -45.6(2) n
Br1 Ni1 N1 C1 . 3_666 3_666 100.6(2) n
Br1 Ni1 N1 C3 . 3_666 3_666 -134.4(2) n
Br1 Ni1 N2 C2 . . . -103.9(2) n
Br1 Ni1 N2 C4 . . . 24.3(2) n
Br1 Ni1 N2 C2 . 3_666 3_666 -76.1(2) n
Br1 Ni1 N2 C4 . 3_666 3_666 155.7(2) n
Ni1 N1 C1 C2 . . . 42.4(3) n
Ni1 N1 C1 C2 3_666 3_666 3_666 -42.4(3) n
Ni1 N2 C2 C1 . . . 40.7(3) n
Ni1 N2 C2 C1 3_666 3_666 3_666 -40.7(3) n
N1 Ni1 N2 C2 . . . -13.6(2) n
N1 Ni1 N2 C4 . . . 114.5(2) n
N1 Ni1 N2 C2 . 3_666 3_666 -166.4(2) n
N1 Ni1 N2 C4 . 3_666 3_666 65.5(2) n
N1 C1 C2 N2 . . . -58.3(4) n
N2 Ni1 N1 C1 . . . -15.2(2) n
N2 Ni1 N1 C3 . . . -140.2(2) n
N2 Ni1 N1 C1 . 3_666 3_666 -164.8(2) n
N2 Ni1 N1 C3 . 3_666 3_666 -39.8(2) n
C1 C2 N2 C4 . . . -90.8(3) n
C2 C1 N1 C3 . . . 173.7(3) n
